data_4027080
loop_
_publ_author_name
'Lei-Lei Sun'
'Zhi-Yong Liao'
'Ri-Yuan Tang'
'Chen-Liang Deng'
'Xing-Guo Zhang'

_publ_section_title
;
 Palladium and Copper Cocatalyzed Tandem N-H/C-H Bond Functionalization:
 Synthesis of CF3-Containing Indolo- and Pyrrolo[2,1-a]isoquinolines
;
_journal_name_full 'Journal of Organic Chemistry'
_journal_page_first 2850
_journal_page_last 2856
_journal_paper_doi 10.1021/jo3000404
_journal_volume 77
_journal_year 2012
_chemical_formula_moiety 'C18 H12 F3 N O'
_chemical_formula_sum 'C18 H12 F3 N O'
_chemical_formula_weight 315.29
_chemical_name_systematic
; 
 ? 
;
_space_group_IT_number 14
_symmetry_cell_setting monoclinic
_symmetry_space_group_name_Hall '-P 2ybc'
_symmetry_space_group_name_H-M 'P 1 21/c 1'
_atom_sites_solution_hydrogens geom
_atom_sites_solution_primary direct
_atom_sites_solution_secondary difmap
_audit_creation_method SHELXL-97
_cell_angle_alpha 90.00
_cell_angle_beta 99.641(2)
_cell_angle_gamma 90.00
_cell_formula_units_Z 4
_cell_length_a 8.2933(7)
_cell_length_b 10.0821(9)
_cell_length_c 17.0581(13)
_cell_measurement_reflns_used 3180
_cell_measurement_temperature 298(2)
_cell_measurement_theta_max 24.77
_cell_measurement_theta_min 3.15
_cell_volume 1406.1(2)
_computing_cell_refinement 'SAINT (Bruker, 2002)'
_computing_data_collection 'SMART (Bruker, 2002)'
_computing_data_reduction SAINT
_computing_molecular_graphics 'XP (Bruker, 2002)'
_computing_publication_material 'SHELXL-97 (Bruker, 2002)'
_computing_structure_refinement 'SHELXL-97 (Sheldrick, 1997)'
_computing_structure_solution 'SHELXS-97 (Sheldrick, 1997)'
_diffrn_ambient_temperature 298(2)
_diffrn_measured_fraction_theta_full 0.989
_diffrn_measured_fraction_theta_max 0.989
_diffrn_measurement_device_type 'Bruker APEX II area-detector diffractometer'
_diffrn_measurement_method '\f and \w scans'
_diffrn_radiation_monochromator graphite
_diffrn_radiation_source 'fine-focus sealed tube'
_diffrn_radiation_type MoK\a
_diffrn_radiation_wavelength 0.71073
_diffrn_reflns_av_R_equivalents 0.0301
_diffrn_reflns_av_sigmaI/netI 0.0336
_diffrn_reflns_limit_h_max 8
_diffrn_reflns_limit_h_min -10
_diffrn_reflns_limit_k_max 12
_diffrn_reflns_limit_k_min -12
_diffrn_reflns_limit_l_max 20
_diffrn_reflns_limit_l_min -20
_diffrn_reflns_number 10500
_diffrn_reflns_theta_full 25.50
_diffrn_reflns_theta_max 25.50
_diffrn_reflns_theta_min 2.42
_exptl_absorpt_coefficient_mu 0.120
_exptl_absorpt_correction_T_max 0.9637
_exptl_absorpt_correction_T_min 0.9270
_exptl_absorpt_correction_type multi-scan
_exptl_absorpt_process_details 'SADABS (Bruker, 2002)'
_exptl_crystal_colour Yellow
_exptl_crystal_density_diffrn 1.489
_exptl_crystal_description Block
_exptl_crystal_F_000 648
_exptl_crystal_size_max 0.22
_exptl_crystal_size_mid 0.15
_exptl_crystal_size_min 0.12
_refine_diff_density_max 0.243
_refine_diff_density_min -0.264
_refine_diff_density_rms 0.070
_refine_ls_extinction_coef 0.015(3)
_refine_ls_extinction_expression Fc^*^=kFc[1+0.001xFc^2^\l^3^/sin(2\q)]^-1/4^
_refine_ls_extinction_method SHELXL
_refine_ls_goodness_of_fit_ref 1.099
_refine_ls_hydrogen_treatment constr
_refine_ls_matrix_type full
_refine_ls_number_parameters 210
_refine_ls_number_reflns 2585
_refine_ls_number_restraints 0
_refine_ls_restrained_S_all 1.099
_refine_ls_R_factor_all 0.0560
_refine_ls_R_factor_gt 0.0396
_refine_ls_shift/su_max 0.000
_refine_ls_shift/su_mean 0.000
_refine_ls_structure_factor_coef Fsqd
_refine_ls_weighting_details 'calc w=1/[\s^2^(Fo^2^)+(0.0825P)^2^+0.0148P] where P=(Fo^2^+2Fc^2^)/3'
_refine_ls_weighting_scheme calc
_refine_ls_wR_factor_gt 0.1151
_refine_ls_wR_factor_ref 0.1322
_reflns_number_gt 1980
_reflns_number_total 2585
_reflns_threshold_expression I>2\s(I)
_cod_data_source_file jo3000404_si_002.cif
_cod_data_source_block mo_20110826b_0m
_cod_original_sg_symbol_H-M 'P 21/c'
_cod_database_code 4027080

loop_
_symmetry_equiv_pos_as_xyz
'x, y, z'
'-x, y+1/2, -z+1/2'
'-x, -y, -z'
'x, -y-1/2, z-1/2'

loop_
_atom_site_label
_atom_site_type_symbol
_atom_site_fract_x
_atom_site_fract_y
_atom_site_fract_z
_atom_site_U_iso_or_equiv
_atom_site_adp_type
_atom_site_occupancy
_atom_site_symmetry_multiplicity
_atom_site_calc_flag
_atom_site_refinement_flags
F1 F 0.05519(15) 0.86550(12) 0.56582(7) 0.0774(4) Uani 1 1 d .
F2 F 0.26075(15) 0.93003(11) 0.51447(7) 0.0779(4) Uani 1 1 d .
F3 F 0.28786(18) 0.89642(13) 0.63925(7) 0.0949(5) Uani 1 1 d .
O1 O -0.24258(16) 0.69670(13) 0.20922(7) 0.0650(4) Uani 1 1 d .
N1 N 0.18733(15) 0.63657(12) 0.49197(7) 0.0417(3) Uani 1 1 d .
C1 C -0.2884(3) 0.5817(2) 0.16351(12) 0.0708(6) Uani 1 1 d .
H1A H -0.1930 0.5419 0.1484 0.106 Uiso 1 1 calc R
H1B H -0.3640 0.6054 0.1166 0.106 Uiso 1 1 calc R
H1C H -0.3393 0.5197 0.1944 0.106 Uiso 1 1 calc R
C2 C -0.1343(2) 0.67909(16) 0.27870(9) 0.0491(4) Uani 1 1 d .
C3 C -0.0989(2) 0.79361(18) 0.32434(11) 0.0557(5) Uani 1 1 d .
H3 H -0.1471 0.8733 0.3055 0.067 Uiso 1 1 calc R
C4 C 0.0046(2) 0.79253(17) 0.39600(10) 0.0512(4) Uani 1 1 d .
H4 H 0.0264 0.8700 0.4255 0.061 Uiso 1 1 calc R
C5 C 0.07676(18) 0.67239(15) 0.42370(9) 0.0415(4) Uani 1 1 d .
C6 C 0.04318(18) 0.55691(15) 0.37752(9) 0.0417(4) Uani 1 1 d .
C7 C -0.06336(19) 0.56061(16) 0.30460(9) 0.0472(4) Uani 1 1 d .
H7 H -0.0856 0.4841 0.2743 0.057 Uiso 1 1 calc R
C8 C 0.13376(19) 0.45118(15) 0.41773(9) 0.0447(4) Uani 1 1 d .
H8 H 0.1335 0.3637 0.4004 0.054 Uiso 1 1 calc R
C9 C 0.22145(18) 0.50010(15) 0.48626(8) 0.0424(4) Uani 1 1 d .
C10 C 0.33813(18) 0.43701(16) 0.54674(9) 0.0444(4) Uani 1 1 d .
C11 C 0.3763(2) 0.30211(18) 0.54331(11) 0.0570(5) Uani 1 1 d .
H11 H 0.3226 0.2499 0.5021 0.068 Uiso 1 1 calc R
C12 C 0.4927(2) 0.2467(2) 0.60044(12) 0.0677(6) Uani 1 1 d .
H12 H 0.5170 0.1570 0.5974 0.081 Uiso 1 1 calc R
C13 C 0.5744(2) 0.3214(2) 0.66233(12) 0.0664(6) Uani 1 1 d .
H13 H 0.6539 0.2825 0.7003 0.080 Uiso 1 1 calc R
C14 C 0.5378(2) 0.4535(2) 0.66767(10) 0.0610(5) Uani 1 1 d .
H14 H 0.5921 0.5039 0.7096 0.073 Uiso 1 1 calc R
C15 C 0.41867(19) 0.51274(18) 0.61023(9) 0.0485(4) Uani 1 1 d .
C16 C 0.3737(2) 0.64925(18) 0.61473(10) 0.0538(5) Uani 1 1 d .
H16 H 0.4233 0.6996 0.6578 0.065 Uiso 1 1 calc R
C17 C 0.26248(19) 0.70732(16) 0.55901(9) 0.0472(4) Uani 1 1 d .
C18 C 0.2168(3) 0.84858(19) 0.56928(11) 0.0615(5) Uani 1 1 d .

loop_
_atom_site_aniso_label
_atom_site_aniso_U_11
_atom_site_aniso_U_22
_atom_site_aniso_U_33
_atom_site_aniso_U_23
_atom_site_aniso_U_13
_atom_site_aniso_U_12
F1 0.0798(8) 0.0664(8) 0.0884(8) -0.0132(6) 0.0211(6) 0.0180(6)
F2 0.0954(9) 0.0487(7) 0.0863(8) 0.0007(5) 0.0054(7) -0.0130(6)
F3 0.1310(11) 0.0693(9) 0.0735(8) -0.0317(6) -0.0144(7) 0.0091(7)
O1 0.0703(8) 0.0616(9) 0.0565(7) 0.0086(6) -0.0084(6) 0.0012(6)
N1 0.0422(7) 0.0385(7) 0.0446(7) -0.0016(5) 0.0078(5) 0.0004(6)
C1 0.0738(13) 0.0812(15) 0.0522(10) -0.0038(9) -0.0041(9) 0.0008(10)
C2 0.0468(9) 0.0518(10) 0.0471(9) 0.0079(7) 0.0038(7) -0.0005(7)
C3 0.0574(10) 0.0415(10) 0.0656(11) 0.0064(8) 0.0028(9) 0.0053(8)
C4 0.0559(10) 0.0370(9) 0.0584(10) -0.0026(7) 0.0030(8) 0.0009(7)
C5 0.0384(8) 0.0401(9) 0.0465(8) -0.0003(6) 0.0090(7) -0.0018(6)
C6 0.0403(8) 0.0397(9) 0.0459(8) -0.0009(6) 0.0094(7) -0.0013(6)
C7 0.0486(9) 0.0453(10) 0.0475(9) -0.0019(7) 0.0069(7) -0.0031(7)
C8 0.0488(9) 0.0353(9) 0.0501(9) -0.0023(7) 0.0080(7) 0.0011(7)
C9 0.0413(8) 0.0404(9) 0.0476(8) 0.0014(7) 0.0134(7) 0.0012(6)
C10 0.0407(8) 0.0482(10) 0.0462(9) 0.0069(7) 0.0128(7) 0.0037(7)
C11 0.0581(10) 0.0530(11) 0.0599(10) 0.0047(8) 0.0098(8) 0.0098(8)
C12 0.0691(12) 0.0647(13) 0.0704(12) 0.0172(10) 0.0147(10) 0.0203(10)
C13 0.0551(11) 0.0841(16) 0.0600(11) 0.0226(10) 0.0092(9) 0.0138(10)
C14 0.0517(10) 0.0797(15) 0.0502(10) 0.0094(9) 0.0048(8) -0.0014(9)
C15 0.0430(9) 0.0586(11) 0.0448(8) 0.0044(7) 0.0097(7) -0.0014(8)
C16 0.0556(10) 0.0598(12) 0.0450(9) -0.0059(8) 0.0057(8) -0.0066(8)
C17 0.0486(9) 0.0472(10) 0.0461(9) -0.0052(7) 0.0089(7) -0.0044(7)
C18 0.0722(12) 0.0541(11) 0.0557(10) -0.0124(8) 0.0034(9) -0.0008(9)

loop_
_atom_type_symbol
_atom_type_description
_atom_type_scat_dispersion_real
_atom_type_scat_dispersion_imag
_atom_type_scat_source
C C 0.0033 0.0016 'International Tables Vol C Tables 4.2.6.8 and 6.1.1.4'
H H 0.0000 0.0000 'International Tables Vol C Tables 4.2.6.8 and 6.1.1.4'
N N 0.0061 0.0033 'International Tables Vol C Tables 4.2.6.8 and 6.1.1.4'
O O 0.0106 0.0060 'International Tables Vol C Tables 4.2.6.8 and 6.1.1.4'
F F 0.0171 0.0103 'International Tables Vol C Tables 4.2.6.8 and 6.1.1.4'

loop_
_geom_angle_atom_site_label_1
_geom_angle_atom_site_label_2
_geom_angle_atom_site_label_3
_geom_angle
C2 O1 C1 116.53(14)
C17 N1 C5 133.25(13)
C17 N1 C9 119.03(13)
C5 N1 C9 107.71(12)
O1 C1 H1A 109.5
O1 C1 H1B 109.5
H1A C1 H1B 109.5
O1 C1 H1C 109.5
H1A C1 H1C 109.5
H1B C1 H1C 109.5
C7 C2 O1 125.01(15)
C7 C2 C3 120.13(16)
O1 C2 C3 114.86(15)
C4 C3 C2 122.16(16)
C4 C3 H3 118.9
C2 C3 H3 118.9
C3 C4 C5 118.48(16)
C3 C4 H4 120.8
C5 C4 H4 120.8
C4 C5 N1 133.36(14)
C4 C5 C6 119.63(15)
N1 C5 C6 106.99(13)
C7 C6 C5 120.76(14)
C7 C6 C8 131.00(14)
C5 C6 C8 108.24(14)
C2 C7 C6 118.82(15)
C2 C7 H7 120.6
C6 C7 H7 120.6
C9 C8 C6 107.90(14)
C9 C8 H8 126.0
C6 C8 H8 126.0
C8 C9 N1 109.15(13)
C8 C9 C10 130.82(15)
N1 C9 C10 119.99(14)
C11 C10 C15 118.70(16)
C11 C10 C9 121.94(16)
C15 C10 C9 119.34(15)
C12 C11 C10 120.24(19)
C12 C11 H11 119.9
C10 C11 H11 119.9
C11 C12 C13 121.3(2)
C11 C12 H12 119.4
C13 C12 H12 119.4
C14 C13 C12 119.69(18)
C14 C13 H13 120.2
C12 C13 H13 120.2
C13 C14 C15 120.31(19)
C13 C14 H14 119.8
C15 C14 H14 119.8
C10 C15 C14 119.79(17)
C10 C15 C16 118.10(15)
C14 C15 C16 122.10(16)
C17 C16 C15 122.37(16)
C17 C16 H16 118.8
C15 C16 H16 118.8
C16 C17 N1 120.95(16)
C16 C17 C18 119.40(15)
N1 C17 C18 119.64(15)
F3 C18 F2 105.81(16)
F3 C18 F1 106.40(15)
F2 C18 F1 106.12(16)
F3 C18 C17 111.63(16)
F2 C18 C17 113.52(14)
F1 C18 C17 112.80(16)

loop_
_geom_bond_atom_site_label_1
_geom_bond_atom_site_label_2
_geom_bond_distance
F1 C18 1.343(2)
F2 C18 1.340(2)
F3 C18 1.330(2)
O1 C2 1.373(2)
O1 C1 1.413(2)
N1 C17 1.4021(19)
N1 C5 1.404(2)
N1 C9 1.411(2)
C1 H1A 0.9600
C1 H1B 0.9600
C1 H1C 0.9600
C2 C7 1.371(2)
C2 C3 1.396(2)
C3 C4 1.371(2)
C3 H3 0.9300
C4 C5 1.398(2)
C4 H4 0.9300
C5 C6 1.407(2)
C6 C7 1.400(2)
C6 C8 1.414(2)
C7 H7 0.9300
C8 C9 1.362(2)
C8 H8 0.9300
C9 C10 1.439(2)
C10 C11 1.400(2)
C10 C15 1.400(2)
C11 C12 1.370(3)
C11 H11 0.9300
C12 C13 1.379(3)
C12 H12 0.9300
C13 C14 1.372(3)
C13 H13 0.9300
C14 C15 1.403(2)
C14 H14 0.9300
C15 C16 1.431(2)
C16 C17 1.343(2)
C16 H16 0.9300
C17 C18 1.492(3)

loop_
_geom_torsion_atom_site_label_1
_geom_torsion_atom_site_label_2
_geom_torsion_atom_site_label_3
_geom_torsion_atom_site_label_4
_geom_torsion
C1 O1 C2 C7 2.9(2)
C1 O1 C2 C3 -176.66(15)
C7 C2 C3 C4 -0.8(3)
O1 C2 C3 C4 178.83(14)
C2 C3 C4 C5 0.1(2)
C3 C4 C5 N1 178.95(15)
C3 C4 C5 C6 0.7(2)
C17 N1 C5 C4 2.4(3)
C9 N1 C5 C4 -177.77(16)
C17 N1 C5 C6 -179.13(14)
C9 N1 C5 C6 0.67(15)
C4 C5 C6 C7 -0.8(2)
N1 C5 C6 C7 -179.54(12)
C4 C5 C6 C8 178.55(13)
N1 C5 C6 C8 -0.15(16)
O1 C2 C7 C6 -178.98(13)
C3 C2 C7 C6 0.6(2)
C5 C6 C7 C2 0.2(2)
C8 C6 C7 C2 -179.02(15)
C7 C6 C8 C9 178.86(15)
C5 C6 C8 C9 -0.45(16)
C6 C8 C9 N1 0.88(16)
C6 C8 C9 C10 -176.88(14)
C17 N1 C9 C8 178.86(12)
C5 N1 C9 C8 -0.98(15)
C17 N1 C9 C10 -3.09(18)
C5 N1 C9 C10 177.07(12)
C8 C9 C10 C11 -2.1(2)
N1 C9 C10 C11 -179.68(13)
C8 C9 C10 C15 176.57(15)
N1 C9 C10 C15 -0.98(19)
C15 C10 C11 C12 -1.2(2)
C9 C10 C11 C12 177.51(14)
C10 C11 C12 C13 0.1(3)
C11 C12 C13 C14 0.8(3)
C12 C13 C14 C15 -0.5(3)
C11 C10 C15 C14 1.5(2)
C9 C10 C15 C14 -177.26(13)
C11 C10 C15 C16 -177.53(14)
C9 C10 C15 C16 3.7(2)
C13 C14 C15 C10 -0.7(2)
C13 C14 C15 C16 178.31(15)
C10 C15 C16 C17 -2.5(2)
C14 C15 C16 C17 178.46(15)
C15 C16 C17 N1 -1.6(2)
C15 C16 C17 C18 177.56(15)
C5 N1 C17 C16 -175.80(15)
C9 N1 C17 C16 4.4(2)
C5 N1 C17 C18 5.0(2)
C9 N1 C17 C18 -174.75(14)
C16 C17 C18 F3 -5.1(2)
N1 C17 C18 F3 174.10(14)
C16 C17 C18 F2 114.42(18)
N1 C17 C18 F2 -66.4(2)
C16 C17 C18 F1 -124.82(17)
N1 C17 C18 F1 54.4(2)

loop_
_cod_related_entry_id
_cod_related_entry_database
_cod_related_entry_code
1 ChemSpider 30659480
